data_1562618
loop_
_publ_author_name
'Zibrov, Igor P.'
'Filonenko, Vladimir P.'
'Zakharov, Nikolai D.'
'Werner, Peter'
'Drobot, Dmitrii V.'
'Nikishina, Elena E.'
'Lebedeva, Elena N.'

_publ_section_title
;
 New high pressure rare earth tantalates RExTa2O5+1.5x (RE=La, Eu, Yb)
;
_journal_name_full 'Journal of Solid State Chemistry'
_journal_page_first 240
_journal_page_last 246
_journal_paper_doi 10.1016/j.jssc.2013.03.057
_journal_volume 203
_journal_year 2013
_chemical_formula_structural 'YB0.051 TA2 O5.077'
_chemical_formula_sum 'O8 Ta3 Yb0.08'
_chemical_formula_weight 684.16
_chemical_name_common 'Ytterbium Tantalate'
_space_group_IT_number 72
_space_group_name_Hall '-I 2 2c'
_space_group_name_H-M_alt 'I b a m'
_symmetry_cell_setting orthorhombic
_symmetry_space_group_name_Hall '-I 2 2c'
_symmetry_space_group_name_H-M 'I b a m'
_cell_angle_alpha 90.0
_cell_angle_beta 90.0
_cell_angle_gamma 90.0
_cell_formula_units_Z 4
_cell_length_a 10.45571(20)
_cell_length_b 7.38526(13)
_cell_length_c 6.89231(10)
_cell_measurement_temperature 298(2)
_cell_volume 532.211(16)
_computing_structure_refinement GSAS
_diffrn_ambient_temperature 298
_diffrn_detector 'imaging plate'
_diffrn_measurement_device_type 'Imaging Plate Guinier Camera 670 (Huber)'
_diffrn_radiation_monochromator 'Primary, curved Ge (111)'
_diffrn_radiation_polarisn_ratio 0.8
_diffrn_radiation_probe x-ray
_diffrn_radiation_type 'Cu K\a~1~'
_diffrn_radiation_wavelength 1.5406
_diffrn_source 'sealed X-ray tube'
_diffrn_source_target Cu
_exptl_absorpt_correction_T_max 1.00000
_exptl_absorpt_correction_T_min 1.00000
_exptl_absorpt_process_details
;   GSAS Absorption/surface roughness correction: function number 0
 No correction is applied.
;
_exptl_crystal_density_diffrn 8.539
_exptl_crystal_density_method 'not measured'
_pd_calc_method 'Rietveld Refinement'
_pd_char_colour grey
_pd_instr_location ' ?'
_pd_meas_2theta_range_inc 0.005
_pd_meas_2theta_range_max 100.495
_pd_meas_2theta_range_min 3.0
_pd_meas_number_of_points 19500
_pd_meas_scan_method fixed
_pd_phase_name 'from C:/GSAS/MyWork/TALA837TG.EXP'
_pd_prep_cool_rate 20
_pd_prep_pressure 0.10
_pd_prep_temperature 723
_pd_proc_2theta_range_inc 0.005
_pd_proc_2theta_range_max 100.50416
_pd_proc_2theta_range_min 3.00916
_pd_proc_info_datetime 2013-03-02T13:31:25
_pd_proc_info_excluded_regions ' ?'
_pd_proc_ls_background_function
;   GSAS Background function number 1 with 30 terms.
 Shifted Chebyshev function of 1st kind
      1:    303.538     2:   -112.194     3:    67.2291     4:   -11.4161    
      5:    4.41625     6:   -6.38333     7:    15.4049     8:   -14.3602    
      9:    16.6277    10:   -5.63344    11:    8.54216    12:   -11.7573    
     13:    7.29359    14:   -6.15904    15:    6.98909    16:   -4.75763    
     17:    3.60706    18:   -7.54504    19:   0.764806    20:   -1.86706    
     21:   -1.54645    22:   -2.90449    23:    2.17119    24:   -1.62514    
     25:   -2.57561    26:   0.162600    27:   -1.72242    28:  -0.871321    
     29:   0.498622    30:   -1.88529    
;
_pd_proc_ls_peak_cutoff 0.01000
_pd_proc_ls_profile_function
;
 CW Profile function number 2 with  18 terms
 Profile coefficients for Simpson's rule integration of pseudovoigt function
 C.J. Howard (1982). J. Appl. Cryst.,15,615-620.
 P. Thompson, D.E. Cox & J.B. Hastings (1987). J. Appl. Cryst.,20,79-83.
 #1(GU)   =    0.000 #2(GV)   =  162.025 #3(GW)   =  -24.872
 #4(LX)   =   10.913 #5(LY)   =    0.000 #6(trns) =   -0.938
 #7(asym) =   9.0586 #8(shft) =  -0.5686 #9(GP)   =    0.000
 #10(stec)=     0.00 #11(ptec)=     0.00 #12(sfec)=     0.00
 #13(L11) =    0.000 #14(L22) =    0.000 #15(L33) =    0.000
 #16(L12) =    0.000 #17(L13) =    0.000 #18(L23) =    0.000
 Peak tails are ignored  where the intensity is below 0.0100 times the peak
   Aniso. broadening axis   0.0   0.0   1.0
;
_pd_proc_ls_prof_R_factor 0.0564
_pd_proc_ls_prof_wR_expected 0.0538
_pd_proc_ls_prof_wR_factor 0.0741
_pd_proc_number_of_points 19500
_pd_spec_mounting ' ?'
_pd_spec_size_axial 8
_pd_spec_size_equat 0.1
_refine_ls_goodness_of_fit_all 1.38
_refine_ls_matrix_type full
_refine_ls_number_parameters 47
_refine_ls_number_restraints 0
_refine_ls_R_Fsqd_factor 0.09022
_refine_ls_shift/su_max 0.06
_refine_ls_shift/su_mean 0.01
_cod_data_source_file Yb0051Ta2O5077.cif
_cod_data_source_block YB0.051TA2O5.077_publ
_cod_depositor_comments
;
The following automatic conversions were performed:

data item '_geom_angle_publ_flag' value 'N' was changed to 'n' in
accordance with the built-in table derived from the CIF Core
dictionary named 'cif_core.dic' version 2.4.5 last updated on
2014-11-21 (67 times).

data item '_geom_bond_publ_flag' value 'N' was changed to 'n' in
accordance with the built-in table derived from the CIF Core
dictionary named 'cif_core.dic' version 2.4.5 last updated on
2014-11-21 (53 times).

Automatic conversion script
Id: cif_fix_values 8369 2020-08-20 11:38:08Z andrius 
;
_cod_original_cell_volume 532.211(12)
_cod_database_code 1562618
_gsas_exptl_extinct_corr_t_min 1.00000
_gsas_exptl_extinct_corr_t_max 1.00000

loop_
_symmetry_equiv_pos_site_id
_symmetry_equiv_pos_as_xyz
1 +x,+y,+z
2 -x+1/2,+y+1/2,+z
3 +x+1/2,-y+1/2,+z
4 -x,-y,+z
-1 -x,-y,-z
-2 +x+1/2,-y+1/2,-z
-3 -x+1/2,+y+1/2,-z
-4 +x,+y,-z
101 +x+1/2,+y+1/2,+z+1/2
102 -x,+y,+z+1/2
103 +x,-y,+z+1/2
104 -x+1/2,-y+1/2,+z+1/2
-101 -x+1/2,-y+1/2,-z+1/2
-102 +x,-y,-z+1/2
-103 -x,+y,-z+1/2
-104 +x+1/2,+y+1/2,-z+1/2

loop_
_atom_site_type_symbol
_atom_site_label
_atom_site_fract_x
_atom_site_fract_y
_atom_site_fract_z
_atom_site_occupancy
_atom_site_thermal_displace_type
_atom_site_U_iso_or_equiv
_atom_site_symmetry_multiplicity
Ta Ta1 0.23281(12) 0.23938(26) 0.0 1.0 Uiso 0.0364(5) 8
Ta Ta2 0.0 0.0 0.25 1.0 Uiso 0.0277(6) 4
O O1 0.3473(6) 0.3249(10) 0.2150(13) 1.0 Uiso 0.025 16
O O2 0.1596(10) 0.4558(22) 0.0 1.0 Uiso 0.025 8
O O3 0.0603(12) 0.1165(15) 0.0 1.0 Uiso 0.025 8
Yb Yb 0.0 0.5 0.25 0.077 Uiso 0.037 4

loop_
_atom_type_symbol
_atom_type_number_in_cell
_atom_type_scat_dispersion_real
_atom_type_scat_dispersion_imag
_atom_type_scat_Cromer_Mann_a1
_atom_type_scat_Cromer_Mann_a2
_atom_type_scat_Cromer_Mann_a3
_atom_type_scat_Cromer_Mann_a4
_atom_type_scat_Cromer_Mann_b1
_atom_type_scat_Cromer_Mann_b2
_atom_type_scat_Cromer_Mann_b3
_atom_type_scat_Cromer_Mann_b4
_atom_type_scat_Cromer_Mann_c
_atom_type_scat_source
Ta 12.0 0.000 0.000 29.2024 1.77333 15.2293 9.37046 14.5135 0.29598 4.76492 63.3644 9.24354 International_Tables_Vol_C
O 32.0 0.000 0.000 3.04850 13.2771 2.28680 5.70110 1.54630 0.32390 0.86700 32.9089 0.25080 International_Tables_Vol_C
Yb 0.308 0.000 0.000 28.6641 1.98890 15.4345 0.25712 15.3087 10.6647 2.98963 100.417 7.56672 International_Tables_Vol_C

loop_
_geom_angle_atom_site_label_1
_geom_angle_atom_site_label_2
_geom_angle_atom_site_label_3
_geom_angle
_geom_angle_site_symmetry_1
_geom_angle_site_symmetry_2
_geom_angle_site_symmetry_3
_geom_angle_publ_flag
O1 Ta1 O1 95.2(4) 1_555 . -4_555 n
O1 Ta1 O1 163.69(29) 1_555 . 104_554 n
O1 Ta1 O1 68.50(28) 1_555 . -101_665 n
O1 Ta1 O2 88.49(32) 1_555 . 1_555 n
O1 Ta1 O3 132.39(21) 1_555 . 1_555 n
O1 Ta1 O1 68.50(28) -4_555 . 104_554 n
O1 Ta1 O1 163.69(29) -4_555 . -101_665 n
O1 Ta1 O2 88.49(32) -4_555 . 1_555 n
O1 Ta1 O3 132.39(21) -4_555 . 1_555 n
O1 Ta1 O1 127.8(4) 104_554 . -101_665 n
O1 Ta1 O2 91.74(25) 104_554 . 1_555 n
O1 Ta1 O3 63.92(19) 104_554 . 1_555 n
O1 Ta1 O2 91.74(25) -101_665 . 1_555 n
O1 Ta1 O3 63.92(19) -101_444 . 1_555 n
O2 Ta1 O3 91.1(5) 1_555 . 1_555 n
O1 Ta2 O1 166.6(5) 2_545 . 3_455 n
O1 Ta2 O1 79.0(4) 2_545 . -101_665 n
O1 Ta2 O1 102.6(4) 2_545 . -104_555 n
O1 Ta2 O3 85.8(4) 2_545 . 1_555 n
O1 Ta2 O3 82.9(4) 2_545 . 4_555 n
O1 Ta2 O3 127.2(4) 2_545 . 102_334 n
O1 Ta2 O3 66.0(4) 2_545 . 103_334 n
O1 Ta2 O1 102.6(4) 3_455 . -101_665 n
O1 Ta2 O1 79.0(4) 3_455 . -104_555 n
O1 Ta2 O3 82.9(4) 3_455 . 1_555 n
O1 Ta2 O3 85.8(4) 3_455 . 4_555 n
O1 Ta2 O3 66.0(4) 3_455 . 102_334 n
O1 Ta2 O3 127.2(4) 3_455 . 103_334 n
O1 Ta2 O1 166.6(5) -101_665 . -104_555 n
O1 Ta2 O3 66.0(4) -101_444 . 1_555 n
O1 Ta2 O3 127.2(4) -101_444 . 4_555 n
O1 Ta2 O3 82.9(4) -101_444 . 102_334 n
O1 Ta2 O3 85.8(4) -101_444 . 103_334 n
O1 Ta2 O3 127.2(4) -104_334 . 1_555 n
O1 Ta2 O3 66.0(4) -104_334 . 4_555 n
O1 Ta2 O3 85.8(4) -104_334 . 102_334 n
O1 Ta2 O3 82.9(4) -104_334 . 103_334 n
O3 Ta2 O3 63.5(5) 1_555 . 4_555 n
O3 Ta2 O3 129.8(6) 1_555 . 102_334 n
O3 Ta2 O3 143.7(7) 1_555 . 103_334 n
O3 Ta2 O3 143.7(7) 4_555 . 102_334 n
O3 Ta2 O3 129.8(6) 4_555 . 103_334 n
O3 Ta2 O3 63.5(5) 102_334 . 103_334 n
Ta1 O1 Ta1 111.50(28) 1_555 . 104_555 n
Ta1 O1 Ta2 138.0(4) 1_555 . 2_555 n
Ta1 O1 Ta2 109.1(4) 104_555 . 2_555 n
Ta1 O2 Yb 114.8(5) 1_555 . 1_555 n
Ta1 O2 Yb 114.8(5) 1_555 . -1_565 n
Yb O2 Yb 90.7(4) 1_555 . -1_565 n
Ta1 O3 Ta2 117.95(33) 1_555 . 1_555 n
Ta1 O3 Ta2 117.95(33) 1_555 . -1_555 n
Ta2 O3 Ta2 116.5(5) 1_555 . -1_555 n
O2 Yb O2 89.3(4) 1_555 . 4_565 n
O2 Yb O2 164.5(8) 1_555 . 102_555 n
O2 Yb O2 92.8(4) 1_555 . 103_565 n
O2 Yb Yb 44.63(18) 1_555 . -1_565 n
O2 Yb Yb 135.37(18) 1_555 . -1_566 n
O2 Yb O2 92.8(4) 4_565 . 102_555 n
O2 Yb O2 164.5(8) 4_565 . 103_565 n
O2 Yb Yb 44.63(18) 4_565 . -1_565 n
O2 Yb Yb 135.37(18) 4_565 . -1_566 n
O2 Yb O2 89.3(4) 102_555 . 103_565 n
O2 Yb Yb 135.37(18) 102_334 . -1_565 n
O2 Yb Yb 44.63(18) 102_334 . -1_566 n
O2 Yb Yb 135.37(18) 103_344 . -1_565 n
O2 Yb Yb 44.63(18) 103_344 . -1_566 n
Yb Yb Yb 180.0 -1_565 . -1_566 n

loop_
_geom_bond_atom_site_label_1
_geom_bond_atom_site_label_2
_geom_bond_distance
_geom_bond_site_symmetry_1
_geom_bond_site_symmetry_2
_geom_bond_publ_flag
Ta1 O1 2.007(8) . 1_555 n
Ta1 O1 2.007(8) . -4_555 n
Ta1 O1 2.187(8) . 104_554 n
Ta1 O1 2.187(8) . -101_444 n
Ta1 O2 1.772(15) . 1_555 n
Ta1 O2 2.377(15) . 2_545 n
Ta1 O3 2.019(11) . 1_555 n
Ta1 Yb 3.5495(14) . 1_555 n
Ta1 Yb 3.7281(14) . 2_545 n
Ta1 Yb 3.5495(14) . -1_565 n
Ta1 Yb 3.7281(14) . -2_555 n
Ta2 O1 2.069(6) . 2_545 n
Ta2 O1 2.069(6) . 3_455 n
Ta2 O1 2.069(6) . -101_444 n
Ta2 O1 2.069(6) . -104_334 n
Ta2 O3 2.026(5) . 1_555 n
Ta2 O3 2.026(5) . 4_555 n
Ta2 O3 2.026(5) . 102_555 n
Ta2 O3 2.026(5) . 103_555 n
Ta2 Yb 3.69263(7) . 1_545 n
Ta2 Yb 3.69263(7) . 1_555 n
O1 Ta1 2.007(8) . 1_555 n
O1 Ta1 2.187(8) . 104_555 n
O1 Ta2 2.069(6) . 2_555 n
O1 Yb 2.892(7) . 2_545 n
O2 Ta1 1.772(15) . 1_555 n
O2 Ta1 2.377(15) . 2_555 n
O2 Yb 2.421(7) . 1_555 n
O2 Yb 2.421(7) . -1_565 n
O3 Ta1 2.019(11) . 1_555 n
O3 Ta2 2.026(5) . 1_555 n
O3 Ta2 2.026(5) . -1_555 n
O3 O3 2.133(21) . 4_555 n
Yb Ta1 3.5495(14) . 1_555 n
Yb Ta1 3.7281(14) . 2_555 n
Yb Ta1 3.7281(14) . 3_455 n
Yb Ta1 3.5495(14) . 4_565 n
Yb Ta1 3.7281(14) . 101_455 n
Yb Ta1 3.5495(14) . 102_555 n
Yb Ta1 3.5495(14) . 103_565 n
Yb Ta1 3.7281(14) . 104_555 n
Yb Ta2 3.69263(7) . 1_555 n
Yb Ta2 3.69263(7) . 1_565 n
Yb O1 2.892(7) . 2_555 n
Yb O1 2.892(7) . 3_455 n
Yb O1 2.892(7) . -101_444 n
Yb O1 2.892(7) . -104_344 n
Yb O2 2.421(7) . 1_555 n
Yb O2 2.421(7) . 4_565 n
Yb O2 2.421(7) . 102_555 n
Yb O2 2.421(7) . 103_565 n
Yb Yb 3.44615(5) . -1_565 n
Yb Yb 3.44615(5) . -1_566 n
